data_2240792
loop_
_publ_author_name
'Kang, Gihaeng'
'Kim, Tae Ho'
'Jeon, Youngeun'
'Kim, Jineun'

_publ_section_title
;
 Crystal structure of [1,1'-biphenyl]-2,2'-dicarbonitrile
;
_journal_coeditor_code WM5163
_journal_issue 6
_journal_name_full 'Acta Crystallographica Section E'
_journal_page_first o430
_journal_paper_doi 10.1107/S2056989015009561
_journal_volume 71
_journal_year 2015
_chemical_formula_iupac 'C14 H8 N2'
_chemical_formula_moiety 'C14 H8 N2'
_chemical_formula_sum 'C14 H8 N2'
_chemical_formula_weight 204.22
_chemical_name_systematic
;
[1,1'-Biphenyl]-2,2'-dicarbonitrile
;
_space_group_IT_number 15
_space_group_name_Hall '-C 2yc'
_symmetry_cell_setting monoclinic
_symmetry_space_group_name_Hall '-C 2yc'
_symmetry_space_group_name_H-M 'C 1 2/c 1'
_atom_sites_solution_hydrogens geom
_atom_sites_solution_primary direct
_atom_sites_solution_secondary difmap
_audit_creation_method SHELXTL
_cell_angle_alpha 90.00
_cell_angle_beta 101.630(3)
_cell_angle_gamma 90.00
_cell_formula_units_Z 4
_cell_length_a 15.7839(9)
_cell_length_b 3.9451(2)
_cell_length_c 16.6079(9)
_cell_measurement_reflns_used 1375
_cell_measurement_temperature 173(2)
_cell_measurement_theta_max 27.47
_cell_measurement_theta_min 3.25
_cell_volume 1012.93(10)
_computing_cell_refinement
;
SAINT (Bruker, 2009)
;
_computing_data_collection
;
APEX2 (Bruker, 2009)
;
_computing_data_reduction
;
SAINT (Bruker, 2009)
;
_computing_molecular_graphics
;
DIAMOND (Brandenburg, 2010)
;
_computing_publication_material
;
SHELXTL (Sheldrick, 2008)
;
_computing_structure_refinement
;
SHELXTL (Sheldrick, 2008)
;
_computing_structure_solution
;
SHELXTL (Sheldrick, 2008)
;
_diffrn_ambient_temperature 173(2)
_diffrn_measured_fraction_theta_full 0.990
_diffrn_measured_fraction_theta_max 0.990
_diffrn_measurement_device_type 'Bruker APEXII CCD'
_diffrn_measurement_method '\f and \w scans'
_diffrn_radiation_monochromator graphite
_diffrn_radiation_source 'fine-focus sealed tube'
_diffrn_radiation_type MoK\a
_diffrn_radiation_wavelength 0.71073
_diffrn_reflns_av_R_equivalents 0.0296
_diffrn_reflns_av_sigmaI/netI 0.0252
_diffrn_reflns_limit_h_max 20
_diffrn_reflns_limit_h_min -20
_diffrn_reflns_limit_k_max 1
_diffrn_reflns_limit_k_min -5
_diffrn_reflns_limit_l_max 19
_diffrn_reflns_limit_l_min -21
_diffrn_reflns_number 4708
_diffrn_reflns_theta_full 27.55
_diffrn_reflns_theta_max 27.55
_diffrn_reflns_theta_min 3.25
_exptl_absorpt_coefficient_mu 0.081
_exptl_absorpt_correction_T_max 0.9954
_exptl_absorpt_correction_T_min 0.9660
_exptl_absorpt_correction_type multi-scan
_exptl_absorpt_process_details
;
(<i>SADABS</i>; Bruker, 2009)
;
_exptl_crystal_colour colourless
_exptl_crystal_density_diffrn 1.339
_exptl_crystal_density_method 'not measured'
_exptl_crystal_description block
_exptl_crystal_F_000 424
_exptl_crystal_size_max 0.43
_exptl_crystal_size_mid 0.12
_exptl_crystal_size_min 0.06
_refine_diff_density_max 0.211
_refine_diff_density_min -0.243
_refine_ls_extinction_method none
_refine_ls_goodness_of_fit_ref 1.094
_refine_ls_hydrogen_treatment constr
_refine_ls_matrix_type full
_refine_ls_number_parameters 73
_refine_ls_number_reflns 1157
_refine_ls_number_restraints 0
_refine_ls_restrained_S_all 1.094
_refine_ls_R_factor_all 0.0485
_refine_ls_R_factor_gt 0.0420
_refine_ls_shift/su_max 0.000
_refine_ls_shift/su_mean 0.000
_refine_ls_structure_factor_coef Fsqd
_refine_ls_weighting_details 'calc w=1/[\s^2^(Fo^2^)+(0.0584P)^2^+0.5212P] where P=(Fo^2^+2Fc^2^)/3'
_refine_ls_weighting_scheme calc
_refine_ls_wR_factor_gt 0.1097
_refine_ls_wR_factor_ref 0.1156
_reflns_number_gt 988
_reflns_number_total 1157
_reflns_threshold_expression I>2\s(I)
_cod_data_source_file wm5163sup1.cif
_cod_data_source_block I
_cod_original_cell_volume 1012.93(9)
_cod_original_sg_symbol_H-M 'C 2/c'
_cod_database_code 2240792
_cod_database_fobs_code 2240792

loop_
_symmetry_equiv_pos_as_xyz
'x, y, z'
'-x, y, -z+1/2'
'x+1/2, y+1/2, z'
'-x+1/2, y+1/2, -z+1/2'
'-x, -y, -z'
'x, -y, z-1/2'
'-x+1/2, -y+1/2, -z'
'x+1/2, -y+1/2, z-1/2'

loop_
_atom_site_type_symbol
_atom_site_label
_atom_site_fract_x
_atom_site_fract_y
_atom_site_fract_z
_atom_site_U_iso_or_equiv
_atom_site_adp_type
_atom_site_calc_flag
_atom_site_refinement_flags
_atom_site_occupancy
_atom_site_symmetry_multiplicity
N N1 0.58879(7) 0.3650(3) 0.08819(7) 0.0323(3) Uani d . 1 1
C C1 0.53155(8) 0.2522(3) 0.11172(7) 0.0233(3) Uani d . 1 1
C C2 0.45640(7) 0.1152(3) 0.13725(7) 0.0206(3) Uani d . 1 1
C C3 0.37963(8) 0.1099(3) 0.07828(7) 0.0244(3) Uani d . 1 1
H H3 0.3791 0.1894 0.0242 0.029 Uiso calc R 1 1
C C4 0.30457(8) -0.0108(3) 0.09854(8) 0.0273(3) Uani d . 1 1
H H4 0.2522 -0.0139 0.0586 0.033 Uiso calc R 1 1
C C5 0.30609(8) -0.1274(3) 0.17741(8) 0.0257(3) Uani d . 1 1
H H5 0.2545 -0.2117 0.1914 0.031 Uiso calc R 1 1
C C6 0.38225(8) -0.1224(3) 0.23640(7) 0.0231(3) Uani d . 1 1
H H6 0.3819 -0.2037 0.2902 0.028 Uiso calc R 1 1
C C7 0.45930(7) -0.0004(3) 0.21832(7) 0.0196(3) Uani d . 1 1

loop_
_atom_site_aniso_label
_atom_site_aniso_U_11
_atom_site_aniso_U_22
_atom_site_aniso_U_33
_atom_site_aniso_U_12
_atom_site_aniso_U_13
_atom_site_aniso_U_23
N1 0.0275(6) 0.0450(7) 0.0253(6) -0.0066(5) 0.0075(4) 0.0013(5)
C1 0.0244(6) 0.0277(7) 0.0176(6) -0.0017(5) 0.0034(4) -0.0014(5)
C2 0.0208(6) 0.0225(6) 0.0194(6) -0.0003(4) 0.0059(4) -0.0015(4)
C3 0.0258(6) 0.0290(7) 0.0180(6) -0.0002(5) 0.0037(5) 0.0003(4)
C4 0.0214(6) 0.0331(7) 0.0255(7) -0.0011(5) 0.0000(5) -0.0016(5)
C5 0.0206(6) 0.0286(6) 0.0286(7) -0.0028(5) 0.0069(5) -0.0006(5)
C6 0.0245(6) 0.0239(6) 0.0216(6) -0.0017(5) 0.0068(5) 0.0020(4)
C7 0.0205(6) 0.0187(6) 0.0199(6) 0.0012(4) 0.0044(5) -0.0013(4)

loop_
_atom_type_symbol
_atom_type_description
_atom_type_scat_dispersion_real
_atom_type_scat_dispersion_imag
_atom_type_scat_source
C C 0.0033 0.0016 'International Tables Vol C Tables 4.2.6.8 and 6.1.1.4'
H H 0.0000 0.0000 'International Tables Vol C Tables 4.2.6.8 and 6.1.1.4'
N N 0.0061 0.0033 'International Tables Vol C Tables 4.2.6.8 and 6.1.1.4'

loop_
_geom_angle_atom_site_label_1
_geom_angle_atom_site_label_2
_geom_angle_atom_site_label_3
_geom_angle_site_symmetry_3
_geom_angle
N1 C1 C2 . 176.92(12)
C3 C2 C7 . 121.34(11)
C3 C2 C1 . 116.62(10)
C7 C2 C1 . 122.02(10)
C4 C3 C2 . 120.04(11)
C4 C3 H3 . 120.0
C2 C3 H3 . 120.0
C3 C4 C5 . 119.57(11)
C3 C4 H4 . 120.2
C5 C4 H4 . 120.2
C4 C5 C6 . 120.68(11)
C4 C5 H5 . 119.7
C6 C5 H5 . 119.7
C5 C6 C7 . 121.38(11)
C5 C6 H6 . 119.3
C7 C6 H6 . 119.3
C6 C7 C2 . 116.99(11)
C6 C7 C7 2_655 120.90(12)
C2 C7 C7 2_655 122.09(12)

loop_
_geom_bond_atom_site_label_1
_geom_bond_atom_site_label_2
_geom_bond_site_symmetry_2
_geom_bond_distance
N1 C1 . 1.1443(16)
C1 C2 . 1.4427(16)
C2 C3 . 1.3963(16)
C2 C7 . 1.4135(16)
C3 C4 . 1.3800(17)
C3 H3 . 0.9500
C4 C5 . 1.3839(18)
C4 H4 . 0.9500
C5 C6 . 1.3893(17)
C5 H5 . 0.9500
C6 C7 . 1.3957(16)
C6 H6 . 0.9500
C7 C7 2_655 1.488(2)

loop_
_geom_torsion_atom_site_label_1
_geom_torsion_atom_site_label_2
_geom_torsion_atom_site_label_3
_geom_torsion_atom_site_label_4
_geom_torsion_site_symmetry_4
_geom_torsion
C7 C2 C3 C4 . -0.18(18)
C1 C2 C3 C4 . -178.65(11)
C2 C3 C4 C5 . -0.26(19)
C3 C4 C5 C6 . 0.34(19)
C4 C5 C6 C7 . 0.02(19)
C5 C6 C7 C2 . -0.44(17)
C5 C6 C7 C7 2_655 -179.21(9)
C3 C2 C7 C6 . 0.51(17)
C1 C2 C7 C6 . 178.91(11)
C3 C2 C7 C7 2_655 179.27(9)
C1 C2 C7 C7 2_655 -2.34(15)
